data_4340082
loop_
_publ_author_name
'Escobar, L\'ivia B L'
'Guedes, Guilherme P.'
'Soriano, St\'ephane'
'Speziali, Nivaldo L.'
'K Jord\~ao, Alessandro'
'Cunha, Anna Claudia'
'Ferreira, Vitor F.'
'Maxim, Catalin'
'Novak, Miguel A.'
'Andruh, Marius'
'Vaz, Maria G. F.'

_publ_section_title
;
 New Families of Hetero-tri-spin 2p-3d-4f Complexes: Synthesis, Crystal
 Structures, and Magnetic Properties.
;
_journal_issue 14
_journal_name_full 'Inorganic chemistry'
_journal_page_first 7508
_journal_page_last 7517
_journal_paper_doi 10.1021/ic5008044
_journal_volume 53
_journal_year 2014
_chemical_formula_moiety 'C116 H84 Cu2 F96 Gd4 N16 O40'
_chemical_formula_sum 'C116 H84 Cu2 F96 Gd4 N16 O40'
_chemical_formula_weight 4922.10
_space_group_IT_number 2
_symmetry_cell_setting triclinic
_symmetry_space_group_name_Hall '-P 1'
_symmetry_space_group_name_H-M 'P -1'
_atom_sites_solution_hydrogens geom
_atom_sites_solution_primary direct
_atom_sites_solution_secondary difmap
_audit_creation_date 2013-10-23T15:59:48-00:00
_audit_creation_method 'WinGX routine CIF_UPDATE'
_cell_angle_alpha 102.762(4)
_cell_angle_beta 98.792(4)
_cell_angle_gamma 93.612(4)
_cell_formula_units_Z 1
_cell_length_a 11.4940(6)
_cell_length_b 16.7552(7)
_cell_length_c 23.5889(12)
_cell_measurement_reflns_used 7862
_cell_measurement_temperature 120(2)
_cell_measurement_theta_max 29.2216
_cell_measurement_theta_min 1.7983
_cell_volume 4356.4(4)
_computing_cell_refinement
;
CrysAlisPro, Agilent Technologies,
Version 1.171.35.21 (release 20-01-2012 CrysAlis171 .NET)
(compiled Jan 23 2012,18:06:46)
;
_computing_data_collection
;
CrysAlisPro, Agilent Technologies,
Version 1.171.35.21 (release 20-01-2012 CrysAlis171 .NET)
(compiled Jan 23 2012,18:06:46)
;
_computing_data_reduction
;
CrysAlisPro, Agilent Technologies,
Version 1.171.35.21 (release 20-01-2012 CrysAlis171 .NET)
(compiled Jan 23 2012,18:06:46)
;
_computing_molecular_graphics 'Mercury and Ortep for Windows'
_computing_structure_refinement 'SHELXL-97 (Sheldrick, 1997)'
_computing_structure_solution 'SHELXS-97 (Sheldrick, 1990)'
_diffrn_ambient_temperature 120(2)
_diffrn_measured_fraction_theta_full 1
_diffrn_measured_fraction_theta_max 1
_diffrn_measurement_device_type 'Xcalibur, Atlas, Gemini ultra'
_diffrn_radiation_monochromator graphite
_diffrn_radiation_source 'Enhance (Mo) X-ray Source'
_diffrn_radiation_type MoK\a
_diffrn_radiation_wavelength 0.71073
_diffrn_reflns_av_R_equivalents 0.0537
_diffrn_reflns_av_unetI/netI 0.0851
_diffrn_reflns_limit_h_max 13
_diffrn_reflns_limit_h_min -13
_diffrn_reflns_limit_k_max 19
_diffrn_reflns_limit_k_min -18
_diffrn_reflns_limit_l_max 26
_diffrn_reflns_limit_l_min -28
_diffrn_reflns_number 33478
_diffrn_reflns_theta_full 25.03
_diffrn_reflns_theta_max 25.03
_diffrn_reflns_theta_min 1.8
_exptl_absorpt_coefficient_mu 1.917
_exptl_absorpt_correction_T_max 1.00000
_exptl_absorpt_correction_T_min 0.67641
_exptl_absorpt_correction_type multi-scan
_exptl_absorpt_process_details
;
CrysAlisPro, Agilent Technologies,
Version 1.171.35.21 (release 20-01-2012 CrysAlis171 .NET)
(compiled Jan 23 2012,18:06:46)
Empirical absorption correction using spherical harmonics,
 implemented in SCALE3 ABSPACK scaling algorithm.
;
_exptl_crystal_colour green
_exptl_crystal_density_diffrn 1.876
_exptl_crystal_density_method 'not measured'
_exptl_crystal_description prism
_exptl_crystal_F_000 2390
_exptl_crystal_size_max 0.304
_exptl_crystal_size_mid 0.205
_exptl_crystal_size_min 0.091
_refine_diff_density_max 2.413
_refine_diff_density_min -1.449
_refine_diff_density_rms 0.171
_refine_ls_extinction_method none
_refine_ls_goodness_of_fit_ref 1.034
_refine_ls_hydrogen_treatment constr
_refine_ls_matrix_type full
_refine_ls_number_parameters 1195
_refine_ls_number_reflns 15379
_refine_ls_number_restraints 72
_refine_ls_restrained_S_all 1.036
_refine_ls_R_factor_all 0.0879
_refine_ls_R_factor_gt 0.0559
_refine_ls_shift/su_max 0.004
_refine_ls_shift/su_mean 0
_refine_ls_structure_factor_coef Fsqd
_refine_ls_weighting_details 'calc w=1/[\s^2^(Fo^2^)+(0.0673P)^2^+19.8203P] where P=(Fo^2^+2Fc^2^)/3'
_refine_ls_weighting_scheme calc
_refine_ls_wR_factor_gt 0.131
_refine_ls_wR_factor_ref 0.1586
_reflns_number_gt 11093
_reflns_number_total 15386
_reflns_threshold_expression >2sigma(I)
_cod_data_source_file ic5008044_si_003.cif
_cod_data_source_block gdcuradverde
_cod_depositor_comments 'Adding full bibliography for 4340079--4340083.cif.'
_cod_database_code 4340082

loop_
_symmetry_equiv_pos_as_xyz
'x, y, z'
'-x, -y, -z'

loop_
_atom_site_label
_atom_site_type_symbol
_atom_site_fract_x
_atom_site_fract_y
_atom_site_fract_z
_atom_site_U_iso_or_equiv
_atom_site_adp_type
_atom_site_occupancy
_atom_site_symmetry_multiplicity
_atom_site_calc_flag
_atom_site_refinement_flags
_atom_site_disorder_assembly
_atom_site_disorder_group
Gd2 Gd 0.55800(3) 0.81095(2) 0.169100(16) 0.02149(11) Uani 1 1 d . . .
Gd1 Gd 0.65434(3) 0.73462(2) 0.396713(16) 0.01973(11) Uani 1 1 d . . .
Cu1 Cu 0.90202(8) 0.72665(5) -0.18043(4) 0.0244(2) Uani 1 1 d . . .
O12 O 0.8828(5) 0.6346(3) -0.1438(2) 0.0292(13) Uani 1 1 d . . .
O9 O 0.7338(4) 0.7362(3) -0.1866(2) 0.0278(12) Uani 1 1 d . . .
O15 O 0.5857(5) 0.9110(3) 0.2632(2) 0.0298(13) Uani 1 1 d . . .
O17 O 0.3915(4) 0.7930(3) 0.2175(2) 0.0242(11) Uani 1 1 d . . .
O2 O 0.7015(4) 0.6027(3) 0.4133(2) 0.0236(11) Uani 1 1 d . . .
O8 O 0.5320(4) 0.7979(3) 0.3317(2) 0.0265(12) Uani 1 1 d . . .
O19 O 0.5620(4) 0.6655(3) 0.1528(2) 0.0280(12) Uani 1 1 d . . .
O6 O 0.7804(4) 0.8315(3) 0.3623(2) 0.0264(12) Uani 1 1 d . . .
O20 O 0.7062(5) 0.7729(3) 0.2382(2) 0.0311(13) Uani 1 1 d . . .
O4 O 0.5956(5) 0.7253(3) 0.4851(2) 0.0254(12) Uani 1 1 d . . .
O7 O 0.4730(4) 0.6527(3) 0.3605(2) 0.0244(12) Uani 1 1 d . . .
O5 O 0.8411(4) 0.7515(3) 0.4546(2) 0.0289(12) Uani 1 1 d . . .
O3 O 0.6522(5) 0.8693(3) 0.4549(2) 0.0277(12) Uani 1 1 d . . .
O10 O 0.9267(5) 0.8163(3) -0.2185(3) 0.0328(13) Uani 1 1 d . . .
O13 O 0.6520(5) 0.7720(3) 0.0901(2) 0.0340(13) Uani 1 1 d . . .
O1 O 0.7448(4) 0.6630(3) 0.3171(2) 0.0272(12) Uani 1 1 d . . .
O16 O 0.4322(5) 0.9091(3) 0.1481(2) 0.0282(12) Uani 1 1 d . . .
O11 O 1.0651(4) 0.7127(3) -0.1843(3) 0.0294(13) Uani 1 1 d . . .
O18 O 0.3945(4) 0.7458(3) 0.0932(2) 0.0295(13) Uani 1 1 d . . .
O14 O 0.6850(5) 0.9247(3) 0.1653(3) 0.0364(14) Uani 1 1 d . . .
N1 N 0.3964(5) 0.5882(3) 0.3447(3) 0.0210(13) Uani 1 1 d . . .
N8 N 0.7200(5) 0.7933(4) 0.0545(3) 0.0275(15) Uani 1 1 d . . .
C18 C 0.3369(6) 0.5666(4) 0.3916(3) 0.0246(17) Uani 1 1 d . . .
C56 C 0.4128(7) 0.6019(5) 0.0710(4) 0.0320(19) Uani 1 1 d . . .
H56 H 0.3809 0.5511 0.0445 0.038 Uiso 1 1 calc R . .
C16 C 0.4266(7) 0.5324(5) 0.4328(4) 0.0303(19) Uani 1 1 d . . .
H16A H 0.4943 0.5738 0.4497 0.045 Uiso 1 1 calc R . .
H16B H 0.4538 0.4827 0.4104 0.045 Uiso 1 1 calc R . .
H16C H 0.389 0.519 0.4646 0.045 Uiso 1 1 calc R . .
C17 C 0.2953(7) 0.6445(5) 0.4258(4) 0.0304(19) Uani 1 1 d . . .
H17A H 0.2381 0.6661 0.3992 0.046 Uiso 1 1 calc R . .
H17B H 0.3633 0.6857 0.4424 0.046 Uiso 1 1 calc R . .
H17C H 0.2577 0.6319 0.4578 0.046 Uiso 1 1 calc R . .
C14 C 0.6062(7) 0.7728(5) 0.5355(4) 0.0292(18) Uani 1 1 d . . .
N5 N 0.9274(7) 0.8142(4) -0.0791(3) 0.0417(11) Uani 1 1 d . . .
C33 C 0.6806(6) 0.7828(5) -0.2139(4) 0.0281(18) Uani 1 1 d . A .
C21 C 0.4038(7) 0.5878(5) 0.2411(4) 0.033(2) Uani 1 1 d . . .
H21A H 0.4758 0.6263 0.2531 0.05 Uiso 1 1 calc R . .
H21B H 0.3342 0.6188 0.2401 0.05 Uiso 1 1 calc R . .
H21C H 0.4038 0.5532 0.2017 0.05 Uiso 1 1 calc R . .
C19 C 0.3999(6) 0.5335(4) 0.2853(3) 0.0220(16) Uani 1 1 d . . .
C55 C 0.5133(7) 0.6043(5) 0.1138(4) 0.0281(18) Uani 1 1 d . B .
C20 C 0.5112(7) 0.4879(4) 0.2896(4) 0.0284(18) Uani 1 1 d . . .
H20A H 0.5081 0.4537 0.3182 0.043 Uiso 1 1 calc R . .
H20B H 0.5815 0.5279 0.3025 0.043 Uiso 1 1 calc R . .
H20C H 0.5152 0.4529 0.2509 0.043 Uiso 1 1 calc R . .
C57 C 0.3591(7) 0.6741(5) 0.0670(4) 0.0308(19) Uani 1 1 d . . .
C13 C 0.6383(7) 0.8567(5) 0.5512(4) 0.0301(19) Uani 1 1 d . . .
H13 H 0.6479 0.8855 0.5913 0.036 Uiso 1 1 calc R . .
C12 C 0.6565(6) 0.8992(4) 0.5081(3) 0.0248(17) Uani 1 1 d . . .
C7 C 0.8805(7) 0.8690(5) 0.3849(4) 0.0290(18) Uani 1 1 d . E .
C45 C 0.7008(7) 0.9980(5) 0.1923(4) 0.036(2) Uani 1 1 d . . .
C6 C 0.9162(7) 0.9359(5) 0.3547(4) 0.040(2) Uani 1 1 d U . .
C47 C 0.6135(7) 0.9871(4) 0.2765(4) 0.0294(19) Uani 1 1 d . . .
F41 F 0.1543(4) 0.7118(3) 0.2117(3) 0.0518(15) Uani 1 1 d . . .
F42 F 0.2569(5) 0.7726(4) 0.2954(2) 0.0548(15) Uani 1 1 d . . .
F6 F 0.8209(7) 0.5315(5) 0.4949(3) 0.080(2) Uani 1 1 d . . .
C40 C 0.8433(8) 0.7653(6) 0.0636(4) 0.038(2) Uani 1 1 d . . .
C22 C 0.2296(6) 0.5034(5) 0.3630(3) 0.0268(18) Uani 1 1 d . . .
H22A H 0.2034 0.4781 0.3937 0.032 Uiso 1 1 calc R . .
H22B H 0.1638 0.5325 0.3477 0.032 Uiso 1 1 calc R . .
C28 C 0.9622(7) 0.5862(4) -0.1365(3) 0.0258(18) Uani 1 1 d . C .
C50 C 0.2917(7) 0.8206(5) 0.2119(4) 0.0277(18) Uani 1 1 d . . .
F39 F 0.1685(6) 0.9926(4) 0.1221(3) 0.082(2) Uani 1 1 d . . .
C4 C 0.7853(7) 0.5618(5) 0.4009(4) 0.0272(18) Uani 1 1 d . . .
F38 F 0.3397(7) 1.0389(4) 0.1185(4) 0.090(2) Uani 1 1 d . . .
F4 F 0.9085(6) 0.4638(4) 0.4305(3) 0.084(2) Uani 1 1 d . . .
F5 F 0.7209(6) 0.4401(4) 0.4255(4) 0.090(2) Uani 1 1 d . . .
C52 C 0.3259(8) 0.9133(5) 0.1490(4) 0.0312(19) Uani 1 1 d . . .
C32 C 0.7251(7) 0.8399(5) -0.2408(4) 0.037(2) Uani 1 1 d . . .
H32 H 0.6728 0.8714 -0.2599 0.044 Uiso 1 1 calc R . .
C23 C 0.2537(6) 0.4357(4) 0.3132(3) 0.0237(17) Uani 1 1 d . . .
H23 H 0.3198 0.4055 0.3279 0.028 Uiso 1 1 calc R . .
C42 C 0.5868(8) 0.7232(5) -0.0381(4) 0.042(2) Uani 1 1 d . . .
H42A H 0.5306 0.7051 -0.015 0.063 Uiso 1 1 calc R . .
H42B H 0.6425 0.6818 -0.0459 0.063 Uiso 1 1 calc R . .
H42C H 0.5436 0.7301 -0.0756 0.063 Uiso 1 1 calc R . .
C2 C 0.8271(7) 0.6177(5) 0.3192(3) 0.0270(18) Uani 1 1 d . . .
F37 F 0.2613(8) 0.9327(5) 0.0550(3) 0.110(3) Uani 1 1 d . . .
C30 C 0.8911(10) 0.9154(6) -0.2724(5) 0.052(2) Uani 1 1 d U . .
C24 C 0.2872(6) 0.4746(4) 0.2658(3) 0.0244(17) Uani 1 1 d . . .
H24A H 0.2214 0.5049 0.2522 0.029 Uiso 1 1 calc R . .
H24B H 0.2978 0.4306 0.2318 0.029 Uiso 1 1 calc R . .
C37 C 0.7445(7) 0.8382(5) -0.0362(3) 0.0260(17) Uani 1 1 d . . .
H37A H 0.7054 0.8364 -0.0769 0.031 Uiso 1 1 calc R . .
H37B H 0.7714 0.8964 -0.0165 0.031 Uiso 1 1 calc R . .
C9 C 0.9340(7) 0.7999(5) 0.4632(4) 0.0295(19) Uani 1 1 d . E .
C8 C 0.9588(7) 0.8577(5) 0.4329(4) 0.036(2) Uani 1 1 d . . .
H8 H 1.032 0.8913 0.445 0.043 Uiso 1 1 calc R E .
C29 C 0.9230(9) 0.5179(5) -0.1090(4) 0.043(2) Uani 1 1 d U . .
C36 C 0.9164(7) 0.7996(6) 0.0236(4) 0.036(2) Uani 1 1 d . . .
H36A H 0.9408 0.8587 0.0412 0.043 Uiso 1 1 calc R . .
H36B H 0.989 0.771 0.0218 0.043 Uiso 1 1 calc R . .
C49 C 0.2042(7) 0.7847(5) 0.2442(4) 0.034(2) Uani 1 1 d . . .
C41 C 0.6552(7) 0.8055(5) -0.0033(3) 0.0267(17) Uani 1 1 d . . .
C53 C 0.2703(9) 0.9683(6) 0.1101(5) 0.048(2) Uani 1 1 d . . .
C5 C 0.8090(9) 0.4978(6) 0.4376(5) 0.047(2) Uani 1 1 d . . .
C51 C 0.2528(7) 0.8771(5) 0.1804(4) 0.0326(19) Uani 1 1 d . . .
H51 H 0.1743 0.8917 0.1802 0.039 Uiso 1 1 calc R . .
C31 C 0.8474(8) 0.8524(5) -0.2406(4) 0.034(2) Uani 1 1 d . D .
F1 F 0.8517(5) 0.6195(4) 0.2222(2) 0.0531(15) Uani 1 1 d . . .
F31 F 0.6332(6) 1.1048(3) 0.3577(3) 0.0641(17) Uani 1 1 d . . .
F32 F 0.5850(6) 0.9874(3) 0.3740(2) 0.0609(16) Uani 1 1 d . . .
F18 F 0.6957(6) 1.0227(3) 0.5847(2) 0.0632(18) Uani 1 1 d . . .
F40 F 0.1165(5) 0.8315(3) 0.2551(3) 0.0566(16) Uani 1 1 d . . .
F33 F 0.4600(5) 1.0424(4) 0.3220(3) 0.0577(15) Uani 1 1 d . . .
F3 F 0.9860(5) 0.5674(4) 0.2703(3) 0.0685(18) Uani 1 1 d . . .
F17 F 0.6175(6) 1.0326(3) 0.4994(3) 0.0657(18) Uani 1 1 d . . .
N6 N 0.9863(7) 0.8819(4) -0.0602(3) 0.0417(11) Uani 1 1 d . . .
F14 F 0.4869(7) 0.6782(4) 0.5682(3) 0.087(2) Uani 1 1 d . . .
N2 N 0.1464(7) 0.3768(5) 0.2859(3) 0.0477(12) Uani 1 1 d . . .
N3 N 0.0956(7) 0.3485(5) 0.3205(3) 0.0477(12) Uani 1 1 d . . .
F16 F 0.7958(6) 1.0099(4) 0.5153(3) 0.081(2) Uani 1 1 d . . .
F43 F 0.2426(7) 0.7171(5) -0.0084(4) 0.100(3) Uani 1 1 d . . .
F45 F 0.2134(5) 0.5901(4) -0.0093(3) 0.077(2) Uani 1 1 d . . .
F2 F 0.9733(6) 0.6971(4) 0.2917(3) 0.079(2) Uani 1 1 d . . .
F11 F 0.9905(7) 0.8088(5) 0.5639(3) 0.088(2) Uani 1 1 d . E .
F10 F 1.1294(6) 0.8293(5) 0.5179(4) 0.106(3) Uani 1 1 d . E .
C1 C 0.9107(8) 0.6237(6) 0.2753(4) 0.041(2) Uani 1 1 d . . .
F13 F 0.5782(9) 0.7774(4) 0.6343(3) 0.108(3) Uani 1 1 d . . .
F44 F 0.1547(5) 0.6815(5) 0.0536(3) 0.090(3) Uani 1 1 d . . .
F12 F 1.0460(6) 0.7088(4) 0.5062(3) 0.081(2) Uani 1 1 d . E .
F15 F 0.6678(7) 0.6791(5) 0.5912(4) 0.096(3) Uani 1 1 d . . .
F35 F 0.6879(8) 1.0655(5) 0.1142(4) 0.106(3) Uani 1 1 d . . .
C58 C 0.2425(8) 0.6648(6) 0.0232(5) 0.047(3) Uani 1 1 d . . .
F21 F 1.3203(6) 0.6492(5) -0.1446(4) 0.112(3) Uani 1 1 d . C .
C34 C 0.5477(7) 0.7730(5) -0.2160(5) 0.0413(19) Uani 1 1 d U . .
C35 C 0.8505(7) 0.7900(5) -0.0386(4) 0.036(2) Uani 1 1 d . . .
H35 H 0.8209 0.7306 -0.0545 0.044 Uiso 1 1 calc R . .
N7 N 1.0450(7) 0.9421(4) -0.0464(3) 0.0417(11) Uani 1 1 d . . .
C11 C 0.6911(8) 0.9918(5) 0.5276(4) 0.036(2) Uani 1 1 d . . .
F34 F 0.8011(7) 1.1283(4) 0.1933(3) 0.100(3) Uani 1 1 d . . .
C3 C 0.8543(7) 0.5695(5) 0.3582(4) 0.034(2) Uani 1 1 d . . .
H3 H 0.9223 0.5403 0.3562 0.041 Uiso 1 1 calc R . .
F36 F 0.8503(8) 1.0225(5) 0.1390(4) 0.111(3) Uani 1 1 d . . .
C43 C 0.5675(8) 0.8684(6) 0.0121(4) 0.042(2) Uani 1 1 d . . .
H43A H 0.5107 0.8465 0.0332 0.062 Uiso 1 1 calc R . .
H43B H 0.5252 0.8795 -0.0243 0.062 Uiso 1 1 calc R . .
H43C H 0.6104 0.9195 0.0371 0.062 Uiso 1 1 calc R . .
C15 C 0.5848(10) 0.7278(5) 0.5827(4) 0.045(2) Uani 1 1 d . . .
C48 C 0.5741(9) 1.0319(5) 0.3335(4) 0.042(2) Uani 1 1 d . . .
C10 C 1.0282(8) 0.7867(6) 0.5133(4) 0.044(2) Uani 1 1 d . . .
C46 C 0.6692(7) 1.0339(5) 0.2456(4) 0.040(2) Uani 1 1 d . . .
H46 H 0.6861 1.0915 0.261 0.047 Uiso 1 1 calc R . .
C54 C 0.5665(10) 0.5252(6) 0.1130(6) 0.057(2) Uani 1 1 d U . .
C26 C 1.1152(7) 0.6537(5) -0.1726(5) 0.041(2) Uani 1 1 d . C .
F20 F 1.2504(8) 0.5786(7) -0.2266(5) 0.137(4) Uani 1 1 d . C .
N4 N 0.0431(7) 0.3194(5) 0.3485(3) 0.0477(12) Uani 1 1 d . . .
C27 C 1.0733(8) 0.5909(6) -0.1494(5) 0.052(3) Uani 1 1 d . . .
H27 H 1.1235 0.55 -0.1422 0.062 Uiso 1 1 calc R C .
C39 C 0.8984(8) 0.7984(8) 0.1281(5) 0.067(3) Uani 1 1 d . . .
H39A H 0.8507 0.7757 0.153 0.1 Uiso 1 1 calc R . .
H39B H 0.9011 0.8585 0.1381 0.1 Uiso 1 1 calc R . .
H39C H 0.9789 0.7823 0.1349 0.1 Uiso 1 1 calc R . .
F19 F 1.2647(7) 0.7028(7) -0.2193(6) 0.158(5) Uani 1 1 d . C .
C44 C 0.7612(11) 1.0553(7) 0.1601(6) 0.065(3) Uani 1 1 d . . .
C38 C 0.8317(11) 0.6723(6) 0.0492(6) 0.075(4) Uani 1 1 d . . .
H38A H 0.7841 0.6526 0.0753 0.113 Uiso 1 1 calc R . .
H38B H 0.9105 0.6531 0.0548 0.113 Uiso 1 1 calc R . .
H38C H 0.7931 0.6511 0.008 0.113 Uiso 1 1 calc R . .
C25 C 1.2431(11) 0.6514(8) -0.1903(9) 0.091(5) Uani 1 1 d . . .
F28A F 0.4955(10) 0.8362(7) -0.2390(6) 0.0543(13) Uani 0.5 1 d PU A 1
F29A F 0.5070(9) 0.6986(7) -0.2070(6) 0.0543(13) Uani 0.5 1 d PU A 1
F30A F 0.5158(10) 0.8195(7) -0.1661(6) 0.0543(13) Uani 0.5 1 d PU A 1
F28B F 0.4815(10) 0.7950(8) -0.2572(6) 0.0543(13) Uani 0.5 1 d PU A 2
F29B F 0.5020(8) 0.7050(7) -0.2553(6) 0.0543(13) Uani 0.5 1 d PU A 2
F30B F 0.5197(10) 0.7773(7) -0.1668(7) 0.0543(13) Uani 0.5 1 d PU A 2
F46A F 0.6461(12) 0.5303(8) 0.1657(8) 0.0674(16) Uani 0.5 1 d PU B 3
F47A F 0.4908(12) 0.4648(7) 0.1192(7) 0.0674(16) Uani 0.5 1 d PU B 3
F48A F 0.6791(12) 0.5292(7) 0.0995(7) 0.0674(16) Uani 0.5 1 d PU B 3
F46B F 0.6017(12) 0.5174(9) 0.1695(9) 0.0674(16) Uani 0.5 1 d PU B 4
F47B F 0.5045(12) 0.4597(7) 0.0835(7) 0.0674(16) Uani 0.5 1 d PU B 4
F48B F 0.6298(12) 0.5098(7) 0.0730(7) 0.0674(16) Uani 0.5 1 d PU B 4
F22A F 0.8382(12) 0.4688(7) -0.1420(6) 0.0623(14) Uani 0.5 1 d PU C 5
F23A F 0.9145(12) 0.5482(8) -0.0542(7) 0.0623(14) Uani 0.5 1 d PU C 5
F24A F 1.0142(12) 0.4650(7) -0.1029(6) 0.0623(14) Uani 0.5 1 d PU C 5
F22B F 0.8032(12) 0.5054(7) -0.1139(6) 0.0623(14) Uani 0.5 1 d PU C 6
F23B F 0.9636(12) 0.5307(8) -0.0512(7) 0.0623(14) Uani 0.5 1 d PU C 6
F24B F 0.9636(12) 0.4480(8) -0.1291(6) 0.0623(14) Uani 0.5 1 d PU C 6
F25A F 0.8001(13) 0.9633(8) -0.2877(7) 0.0608(15) Uani 0.5 1 d PU D 7
F26A F 0.9947(12) 0.8964(8) -0.2943(6) 0.0608(15) Uani 0.5 1 d PU D 7
F27A F 0.9321(15) 0.9879(10) -0.2329(9) 0.0608(15) Uani 0.5 1 d PU D 7
F25B F 0.8140(14) 0.9353(8) -0.3090(7) 0.0608(15) Uani 0.5 1 d PU D 8
F26B F 0.9359(12) 0.8833(8) -0.3152(7) 0.0608(15) Uani 0.5 1 d PU D 8
F27B F 0.9663(14) 0.9743(10) -0.2325(9) 0.0608(15) Uani 0.5 1 d PU D 8
F7A F 1.0217(12) 0.9739(7) 0.3750(6) 0.0456(14) Uani 0.5 1 d PU E 9
F8A F 0.8362(9) 0.9994(9) 0.3660(7) 0.0456(14) Uani 0.5 1 d PU E 9
F9A F 0.8740(13) 0.9161(11) 0.2969(10) 0.0456(14) Uani 0.5 1 d PU E 9
F7B F 1.0380(12) 0.9473(7) 0.3576(6) 0.0456(14) Uani 0.5 1 d PU E 10
F8B F 0.8779(9) 1.0026(10) 0.3727(7) 0.0456(14) Uani 0.5 1 d PU E 10
F9B F 0.9006(13) 0.9068(11) 0.2952(10) 0.0456(14) Uani 0.5 1 d PU E 10

loop_
_atom_site_aniso_label
_atom_site_aniso_U_11
_atom_site_aniso_U_22
_atom_site_aniso_U_33
_atom_site_aniso_U_23
_atom_site_aniso_U_13
_atom_site_aniso_U_12
Gd2 0.0190(2) 0.0272(2) 0.0216(2) 0.01147(16) 0.00565(15) 0.00187(15)
Gd1 0.0181(2) 0.0215(2) 0.0201(2) 0.00829(15) 0.00219(14) -0.00382(14)
Cu1 0.0166(5) 0.0259(5) 0.0360(6) 0.0170(4) 0.0068(4) 0.0024(4)
O12 0.025(3) 0.028(3) 0.037(3) 0.013(2) 0.005(2) 0.001(2)
O9 0.019(3) 0.036(3) 0.035(3) 0.020(3) 0.006(2) 0.007(2)
O15 0.028(3) 0.024(3) 0.037(3) 0.008(2) 0.005(2) -0.001(2)
O17 0.023(3) 0.030(3) 0.025(3) 0.013(2) 0.008(2) 0.006(2)
O2 0.024(3) 0.026(3) 0.023(3) 0.010(2) 0.005(2) 0.002(2)
O8 0.027(3) 0.030(3) 0.024(3) 0.014(2) 0.000(2) 0.002(2)
O19 0.026(3) 0.028(3) 0.034(3) 0.014(3) 0.010(2) 0.006(2)
O6 0.021(3) 0.030(3) 0.029(3) 0.015(2) -0.002(2) -0.009(2)
O20 0.030(3) 0.036(3) 0.030(3) 0.012(3) 0.007(2) 0.009(2)
O4 0.034(3) 0.023(3) 0.020(3) 0.006(2) 0.008(2) -0.005(2)
O7 0.020(3) 0.020(3) 0.033(3) 0.011(2) 0.000(2) -0.006(2)
O5 0.025(3) 0.033(3) 0.029(3) 0.018(2) -0.005(2) -0.006(2)
O3 0.038(3) 0.027(3) 0.018(3) 0.007(2) 0.003(2) -0.005(2)
O10 0.021(3) 0.033(3) 0.054(4) 0.025(3) 0.012(3) 0.005(2)
O13 0.031(3) 0.051(3) 0.031(3) 0.021(3) 0.018(3) 0.014(3)
O1 0.024(3) 0.036(3) 0.023(3) 0.010(2) 0.004(2) 0.002(2)
O16 0.035(3) 0.025(3) 0.027(3) 0.013(2) 0.004(2) 0.002(2)
O11 0.016(3) 0.028(3) 0.046(4) 0.017(3) 0.002(2) 0.002(2)
O18 0.025(3) 0.033(3) 0.029(3) 0.004(3) 0.004(2) 0.005(2)
O14 0.035(3) 0.033(3) 0.042(4) 0.011(3) 0.013(3) -0.008(3)
N1 0.016(3) 0.022(3) 0.027(4) 0.013(3) 0.002(2) -0.005(2)
N8 0.025(4) 0.031(3) 0.035(4) 0.018(3) 0.014(3) 0.006(3)
C18 0.019(4) 0.030(4) 0.027(4) 0.011(3) 0.006(3) -0.004(3)
C56 0.024(4) 0.032(4) 0.038(5) 0.004(4) 0.005(4) 0.000(3)
C16 0.029(4) 0.038(5) 0.024(4) 0.014(4) -0.004(3) -0.009(3)
C17 0.024(4) 0.031(4) 0.037(5) 0.003(4) 0.014(3) 0.002(3)
C14 0.027(4) 0.038(5) 0.024(5) 0.010(4) 0.006(3) -0.001(3)
N5 0.048(3) 0.047(3) 0.032(3) 0.010(2) 0.015(2) -0.0090(19)
C33 0.014(4) 0.036(4) 0.030(5) 0.004(4) -0.001(3) 0.002(3)
C21 0.032(5) 0.034(4) 0.033(5) 0.013(4) 0.001(4) -0.010(4)
C19 0.021(4) 0.025(4) 0.018(4) 0.005(3) 0.001(3) -0.005(3)
C55 0.027(4) 0.031(4) 0.030(5) 0.013(4) 0.008(3) -0.001(3)
C20 0.028(4) 0.020(4) 0.039(5) 0.010(3) 0.004(3) 0.001(3)
C57 0.023(4) 0.038(5) 0.028(5) 0.003(4) 0.003(3) 0.000(3)
C13 0.039(5) 0.026(4) 0.024(5) 0.005(3) 0.004(3) 0.000(3)
C12 0.025(4) 0.021(4) 0.027(5) 0.007(3) -0.001(3) -0.002(3)
C7 0.032(5) 0.027(4) 0.032(5) 0.012(4) 0.011(4) 0.000(3)
C45 0.026(5) 0.041(5) 0.043(6) 0.024(4) 0.001(4) -0.011(4)
C6 0.025(4) 0.040(5) 0.055(5) 0.019(4) 0.003(4) -0.007(3)
C47 0.031(5) 0.020(4) 0.031(5) 0.002(3) -0.006(3) 0.001(3)
F41 0.039(3) 0.052(3) 0.067(4) 0.018(3) 0.017(3) -0.011(2)
F42 0.038(3) 0.094(4) 0.044(3) 0.035(3) 0.018(3) 0.002(3)
F6 0.101(5) 0.112(5) 0.051(4) 0.054(4) 0.022(4) 0.047(4)
C40 0.034(5) 0.055(5) 0.043(6) 0.034(4) 0.018(4) 0.025(4)
C22 0.019(4) 0.032(4) 0.029(5) 0.014(4) 0.000(3) -0.007(3)
C28 0.032(5) 0.019(4) 0.024(4) 0.006(3) -0.003(3) -0.003(3)
C50 0.023(4) 0.028(4) 0.029(5) 0.001(3) 0.004(3) 0.001(3)
F39 0.071(5) 0.104(5) 0.097(6) 0.064(4) 0.013(4) 0.058(4)
C4 0.019(4) 0.032(4) 0.031(5) 0.008(4) 0.004(3) 0.000(3)
F38 0.105(6) 0.070(4) 0.119(7) 0.063(4) 0.020(5) 0.030(4)
F4 0.080(5) 0.111(5) 0.104(6) 0.077(5) 0.048(4) 0.065(4)
F5 0.078(5) 0.064(4) 0.144(7) 0.070(5) 0.006(5) -0.005(4)
C52 0.037(5) 0.025(4) 0.035(5) 0.011(4) 0.007(4) 0.010(3)
C32 0.028(5) 0.042(5) 0.046(6) 0.021(4) 0.003(4) 0.008(4)
C23 0.019(4) 0.033(4) 0.022(4) 0.018(3) 0.001(3) -0.006(3)
C42 0.046(6) 0.047(5) 0.031(5) 0.008(4) 0.006(4) -0.014(4)
C2 0.024(4) 0.038(4) 0.020(4) 0.009(3) 0.003(3) 0.002(3)
F37 0.169(8) 0.137(7) 0.035(4) 0.035(4) -0.001(4) 0.094(6)
C30 0.063(6) 0.040(5) 0.068(7) 0.035(4) 0.024(4) 0.015(4)
C24 0.022(4) 0.027(4) 0.024(4) 0.009(3) 0.003(3) -0.005(3)
C37 0.032(4) 0.029(4) 0.020(4) 0.014(3) 0.004(3) 0.000(3)
C9 0.024(4) 0.031(4) 0.032(5) 0.009(4) 0.003(3) -0.008(3)
C8 0.024(4) 0.039(5) 0.042(5) 0.017(4) -0.011(4) -0.015(4)
C29 0.055(5) 0.031(4) 0.042(4) 0.018(4) -0.009(4) -0.004(3)
C36 0.028(5) 0.057(5) 0.039(5) 0.032(4) 0.016(4) 0.023(4)
C49 0.027(5) 0.043(5) 0.037(5) 0.014(4) 0.008(4) 0.010(4)
C41 0.023(4) 0.035(4) 0.027(4) 0.011(4) 0.011(3) 0.006(3)
C53 0.059(7) 0.048(6) 0.047(7) 0.025(5) 0.007(5) 0.024(5)
C5 0.043(6) 0.058(6) 0.058(7) 0.042(5) 0.020(5) 0.017(5)
C51 0.028(5) 0.039(5) 0.033(5) 0.010(4) 0.005(4) 0.010(4)
C31 0.036(5) 0.027(4) 0.036(5) 0.005(4) 0.002(4) -0.001(4)
F1 0.052(3) 0.088(4) 0.031(3) 0.023(3) 0.019(3) 0.031(3)
F31 0.092(5) 0.033(3) 0.057(4) -0.005(3) 0.007(3) -0.002(3)
F32 0.107(5) 0.049(3) 0.033(3) 0.016(3) 0.015(3) 0.024(3)
F18 0.122(5) 0.031(3) 0.028(3) -0.004(2) 0.012(3) -0.012(3)
F40 0.039(3) 0.069(4) 0.081(4) 0.034(3) 0.040(3) 0.025(3)
F33 0.056(4) 0.070(4) 0.052(4) 0.015(3) 0.014(3) 0.028(3)
F3 0.056(4) 0.115(5) 0.061(4) 0.047(4) 0.033(3) 0.057(4)
F17 0.095(5) 0.023(3) 0.068(4) 0.010(3) -0.018(3) 0.003(3)
N6 0.048(3) 0.047(3) 0.032(3) 0.010(2) 0.015(2) -0.0090(19)
F14 0.116(6) 0.094(5) 0.054(4) 0.031(4) 0.027(4) -0.046(4)
N2 0.050(3) 0.049(3) 0.040(3) 0.006(2) 0.014(2) -0.023(2)
N3 0.050(3) 0.049(3) 0.040(3) 0.006(2) 0.014(2) -0.023(2)
F16 0.068(4) 0.052(4) 0.109(6) -0.011(4) 0.036(4) -0.036(3)
F43 0.084(5) 0.105(6) 0.099(6) 0.057(5) -0.052(4) -0.029(4)
F45 0.047(4) 0.068(4) 0.088(5) -0.017(4) -0.025(3) 0.004(3)
F2 0.072(5) 0.094(5) 0.072(5) 0.008(4) 0.043(4) -0.031(4)
F11 0.088(5) 0.127(6) 0.044(4) 0.026(4) -0.013(4) 0.014(4)
F10 0.046(4) 0.144(6) 0.129(7) 0.101(6) -0.051(4) -0.055(4)
C1 0.036(5) 0.058(6) 0.036(6) 0.019(5) 0.015(4) 0.013(4)
F13 0.252(11) 0.047(4) 0.028(4) 0.010(3) 0.046(5) -0.012(5)
F44 0.027(3) 0.131(6) 0.101(6) 0.001(5) 0.010(3) 0.017(4)
F12 0.070(4) 0.067(4) 0.102(6) 0.041(4) -0.033(4) 0.013(3)
F15 0.106(6) 0.108(6) 0.107(6) 0.091(5) 0.021(5) 0.031(5)
F35 0.130(7) 0.102(6) 0.088(6) 0.072(5) -0.022(5) -0.051(5)
C58 0.028(5) 0.046(6) 0.054(7) 0.000(5) -0.011(4) -0.008(4)
F21 0.026(4) 0.125(7) 0.162(9) 0.000(6) -0.007(4) 0.001(4)
C34 0.020(4) 0.042(4) 0.061(6) 0.009(4) 0.005(4) 0.011(3)
C35 0.033(5) 0.032(4) 0.051(6) 0.014(4) 0.022(4) 0.004(4)
N7 0.048(3) 0.047(3) 0.032(3) 0.010(2) 0.015(2) -0.0090(19)
C11 0.045(6) 0.022(4) 0.035(5) 0.008(4) -0.009(4) -0.005(4)
F34 0.120(6) 0.078(5) 0.091(6) 0.025(4) 0.008(5) -0.068(5)
C3 0.027(5) 0.042(5) 0.038(5) 0.017(4) 0.005(4) 0.008(4)
F36 0.101(6) 0.114(6) 0.153(8) 0.070(6) 0.076(6) -0.007(5)
C43 0.034(5) 0.066(6) 0.033(5) 0.025(5) 0.007(4) 0.014(4)
C15 0.084(8) 0.027(5) 0.023(5) 0.005(4) 0.011(5) -0.005(5)
C48 0.061(7) 0.031(5) 0.034(5) 0.008(4) 0.003(4) 0.006(4)
C10 0.035(5) 0.050(6) 0.042(6) 0.026(5) -0.017(4) -0.014(4)
C46 0.033(5) 0.026(4) 0.057(6) 0.008(4) 0.004(4) -0.007(4)
C54 0.059(6) 0.038(5) 0.075(6) 0.013(5) 0.017(4) 0.008(4)
C26 0.024(5) 0.035(5) 0.068(7) 0.019(5) 0.006(4) 0.006(4)
F20 0.079(6) 0.189(10) 0.160(10) 0.039(8) 0.062(6) 0.049(6)
N4 0.050(3) 0.049(3) 0.040(3) 0.006(2) 0.014(2) -0.023(2)
C27 0.029(5) 0.044(5) 0.089(9) 0.040(5) -0.007(5) 0.007(4)
C39 0.029(5) 0.139(11) 0.055(7) 0.062(7) 0.013(5) 0.027(6)
F19 0.066(6) 0.180(9) 0.314(16) 0.175(10) 0.107(8) 0.068(6)
C44 0.069(8) 0.061(7) 0.071(9) 0.031(6) 0.023(7) -0.027(6)
C38 0.084(9) 0.062(7) 0.124(11) 0.064(7) 0.073(8) 0.045(6)
C25 0.035(7) 0.064(8) 0.194(18) 0.072(10) 0.014(9) 0.020(6)
F28A 0.023(2) 0.067(3) 0.072(3) 0.017(3) 0.007(2) 0.002(3)
F29A 0.023(2) 0.067(3) 0.072(3) 0.017(3) 0.007(2) 0.002(3)
F30A 0.023(2) 0.067(3) 0.072(3) 0.017(3) 0.007(2) 0.002(3)
F28B 0.023(2) 0.067(3) 0.072(3) 0.017(3) 0.007(2) 0.002(3)
F29B 0.023(2) 0.067(3) 0.072(3) 0.017(3) 0.007(2) 0.002(3)
F30B 0.023(2) 0.067(3) 0.072(3) 0.017(3) 0.007(2) 0.002(3)
F46A 0.063(4) 0.044(3) 0.100(5) 0.021(3) 0.020(3) 0.020(2)
F47A 0.063(4) 0.044(3) 0.100(5) 0.021(3) 0.020(3) 0.020(2)
F48A 0.063(4) 0.044(3) 0.100(5) 0.021(3) 0.020(3) 0.020(2)
F46B 0.063(4) 0.044(3) 0.100(5) 0.021(3) 0.020(3) 0.020(2)
F47B 0.063(4) 0.044(3) 0.100(5) 0.021(3) 0.020(3) 0.020(2)
F48B 0.063(4) 0.044(3) 0.100(5) 0.021(3) 0.020(3) 0.020(2)
F22A 0.070(4) 0.053(3) 0.069(4) 0.039(3) -0.005(3) -0.007(2)
F23A 0.070(4) 0.053(3) 0.069(4) 0.039(3) -0.005(3) -0.007(2)
F24A 0.070(4) 0.053(3) 0.069(4) 0.039(3) -0.005(3) -0.007(2)
F22B 0.070(4) 0.053(3) 0.069(4) 0.039(3) -0.005(3) -0.007(2)
F23B 0.070(4) 0.053(3) 0.069(4) 0.039(3) -0.005(3) -0.007(2)
F24B 0.070(4) 0.053(3) 0.069(4) 0.039(3) -0.005(3) -0.007(2)
F25A 0.069(4) 0.053(3) 0.076(4) 0.038(3) 0.026(3) 0.010(3)
F26A 0.069(4) 0.053(3) 0.076(4) 0.038(3) 0.026(3) 0.010(3)
F27A 0.069(4) 0.053(3) 0.076(4) 0.038(3) 0.026(3) 0.010(3)
F25B 0.069(4) 0.053(3) 0.076(4) 0.038(3) 0.026(3) 0.010(3)
F26B 0.069(4) 0.053(3) 0.076(4) 0.038(3) 0.026(3) 0.010(3)
F27B 0.069(4) 0.053(3) 0.076(4) 0.038(3) 0.026(3) 0.010(3)
F7A 0.026(4) 0.052(3) 0.067(3) 0.033(2) 0.008(3) -0.005(3)
F8A 0.026(4) 0.052(3) 0.067(3) 0.033(2) 0.008(3) -0.005(3)
F9A 0.026(4) 0.052(3) 0.067(3) 0.033(2) 0.008(3) -0.005(3)
F7B 0.026(4) 0.052(3) 0.067(3) 0.033(2) 0.008(3) -0.005(3)
F8B 0.026(4) 0.052(3) 0.067(3) 0.033(2) 0.008(3) -0.005(3)
F9B 0.026(4) 0.052(3) 0.067(3) 0.033(2) 0.008(3) -0.005(3)

loop_
_atom_type_symbol
_atom_type_description
_atom_type_scat_dispersion_real
_atom_type_scat_dispersion_imag
_atom_type_scat_source
C C 0.0033 0.0016 'International Tables Vol C Tables 4.2.6.8 and 6.1.1.4'
H H 0 0 'International Tables Vol C Tables 4.2.6.8 and 6.1.1.4'
Cu Cu 0.3201 1.2651 'International Tables Vol C Tables 4.2.6.8 and 6.1.1.4'
Gd Gd -0.1653 3.9035 'International Tables Vol C Tables 4.2.6.8 and 6.1.1.4'
F F 0.0171 0.0103 'International Tables Vol C Tables 4.2.6.8 and 6.1.1.4'
N N 0.0061 0.0033 'International Tables Vol C Tables 4.2.6.8 and 6.1.1.4'
O O 0.0106 0.006 'International Tables Vol C Tables 4.2.6.8 and 6.1.1.4'

loop_
_geom_angle_atom_site_label_1
_geom_angle_atom_site_label_2
_geom_angle_atom_site_label_3
_geom_angle
O13 Gd2 O16 107.48(19)
O13 Gd2 O14 72.3(2)
O16 Gd2 O14 75.06(19)
O13 Gd2 O19 73.58(19)
O16 Gd2 O19 140.61(18)
O14 Gd2 O19 137.25(18)
O13 Gd2 O20 95.07(19)
O16 Gd2 O20 147.61(18)
O14 Gd2 O20 90.6(2)
O19 Gd2 O20 67.54(18)
O13 Gd2 O18 78.77(19)
O16 Gd2 O18 70.31(18)
O14 Gd2 O18 124.8(2)
O19 Gd2 O18 71.45(18)
O20 Gd2 O18 138.55(18)
O13 Gd2 O17 149.51(18)
O16 Gd2 O17 74.15(18)
O14 Gd2 O17 134.61(18)
O19 Gd2 O17 86.20(17)
O20 Gd2 O17 98.02(18)
O18 Gd2 O17 73.19(17)
O13 Gd2 O15 139.91(19)
O16 Gd2 O15 77.75(18)
O14 Gd2 O15 70.90(19)
O19 Gd2 O15 127.59(19)
O20 Gd2 O15 70.09(18)
O18 Gd2 O15 136.79(17)
O17 Gd2 O15 70.58(17)
O4 Gd1 O5 81.91(19)
O4 Gd1 O7 80.06(18)
O5 Gd1 O7 147.65(18)
O4 Gd1 O3 71.13(17)
O5 Gd1 O3 80.15(19)
O7 Gd1 O3 118.32(18)
O4 Gd1 O8 118.36(18)
O5 Gd1 O8 141.71(17)
O7 Gd1 O8 70.61(17)
O3 Gd1 O8 77.19(18)
O4 Gd1 O2 73.31(17)
O5 Gd1 O2 71.65(17)
O7 Gd1 O2 77.53(17)
O3 Gd1 O2 137.03(18)
O8 Gd1 O2 142.60(17)
O4 Gd1 O1 143.69(18)
O5 Gd1 O1 86.41(18)
O7 Gd1 O1 92.46(17)
O3 Gd1 O1 140.15(17)
O8 Gd1 O1 91.59(18)
O2 Gd1 O1 70.39(18)
O4 Gd1 O6 136.86(16)
O5 Gd1 O6 72.25(18)
O7 Gd1 O6 136.99(18)
O3 Gd1 O6 70.84(17)
O8 Gd1 O6 71.32(17)
O2 Gd1 O6 126.60(17)
O1 Gd1 O6 69.34(17)
O11 Cu1 O9 173.2(2)
O11 Cu1 O10 84.8(2)
O9 Cu1 O10 92.7(2)
O11 Cu1 O12 93.0(2)
O9 Cu1 O12 89.4(2)
O10 Cu1 O12 177.5(2)
O11 Cu1 N5 98.6(2)
O9 Cu1 N5 87.9(2)
O10 Cu1 N5 95.7(2)
O12 Cu1 N5 85.7(2)
C28 O12 Cu1 123.6(5)
C33 O9 Cu1 123.8(5)
C47 O15 Gd2 131.3(5)
C50 O17 Gd2 130.5(5)
C4 O2 Gd1 130.7(5)
C55 O19 Gd2 135.7(5)
C7 O6 Gd1 131.1(5)
C14 O4 Gd1 135.0(5)
N1 O7 Gd1 160.0(4)
C9 O5 Gd1 136.3(5)
C12 O3 Gd1 134.8(5)
C31 O10 Cu1 125.1(5)
N8 O13 Gd2 148.4(5)
C2 O1 Gd1 128.7(5)
C52 O16 Gd2 131.8(5)
C26 O11 Cu1 124.3(5)
C57 O18 Gd2 135.0(5)
C45 O14 Gd2 134.1(5)
O7 N1 C18 116.4(6)
O7 N1 C19 115.4(5)
C18 N1 C19 126.4(5)
O13 N8 C41 115.3(6)
O13 N8 C40 113.7(6)
C41 N8 C40 124.8(6)
N1 C18 C17 108.1(6)
N1 C18 C16 108.5(6)
C17 C18 C16 109.9(7)
N1 C18 C22 109.2(6)
C17 C18 C22 109.5(6)
C16 C18 C22 111.5(6)
C55 C56 C57 120.4(7)
O4 C14 C13 127.7(8)
O4 C14 C15 112.8(7)
C13 C14 C15 119.5(7)
N6 N5 C35 115.3(7)
N6 N5 Cu1 126.7(6)
C35 N5 Cu1 117.3(5)
O9 C33 C32 129.5(7)
O9 C33 C34 112.9(7)
C32 C33 C34 117.6(8)
N1 C19 C24 109.2(6)
N1 C19 C20 108.9(6)
C24 C19 C20 112.1(6)
N1 C19 C21 108.1(6)
C24 C19 C21 108.4(6)
C20 C19 C21 110.2(6)
O19 C55 C56 126.9(7)
O19 C55 C54 116.7(8)
C56 C55 C54 116.4(8)
O18 C57 C56 128.6(8)
O18 C57 C58 114.2(8)
C56 C57 C58 117.1(7)
C14 C13 C12 120.2(7)
O3 C12 C13 126.8(7)
O3 C12 C11 115.0(7)
C13 C12 C11 118.1(7)
O6 C7 C8 128.6(7)
O6 C7 C6 113.4(7)
C8 C7 C6 118.0(7)
O14 C45 C46 128.6(8)
O14 C45 C44 114.0(8)
C46 C45 C44 117.3(8)
F8B C6 F7A 86.8(9)
F8B C6 F9A 104.2(12)
F7A C6 F9A 120.9(13)
F8B C6 F9B 116.6(13)
F7A C6 F9B 111.0(10)
F8B C6 F7B 110.0(9)
F9A C6 F7B 103.8(11)
F9B C6 F7B 90.8(10)
F7A C6 F8A 104.9(9)
F9A C6 F8A 92.6(10)
F9B C6 F8A 106.9(11)
F7B C6 F8A 127.2(9)
F8B C6 C7 114.0(10)
F7A C6 C7 115.4(10)
F9A C6 C7 112.0(10)
F9B C6 C7 111.1(10)
F7B C6 C7 112.1(9)
F8A C6 C7 107.0(8)
O15 C47 C46 128.2(8)
O15 C47 C48 113.9(7)
C46 C47 C48 117.8(7)
C38 C40 N8 108.3(8)
C38 C40 C39 109.6(9)
N8 C40 C39 107.9(7)
C38 C40 C36 111.7(7)
N8 C40 C36 108.6(7)
C39 C40 C36 110.6(8)
C23 C22 C18 113.9(6)
O12 C28 C27 127.8(7)
O12 C28 C29 112.9(7)
C27 C28 C29 119.3(8)
O17 C50 C51 128.8(8)
O17 C50 C49 113.9(7)
C51 C50 C49 117.3(7)
O2 C4 C3 126.4(8)
O2 C4 C5 113.6(7)
C3 C4 C5 120.0(7)
O16 C52 C51 129.2(8)
O16 C52 C53 113.1(8)
C51 C52 C53 117.7(8)
C33 C32 C31 120.7(8)
N2 C23 C24 106.8(6)
N2 C23 C22 112.1(6)
C24 C23 C22 108.1(6)
O1 C2 C3 127.6(7)
O1 C2 C1 114.3(7)
C3 C2 C1 117.9(7)
F26B C30 F25B 86.4(12)
F26B C30 F27B 112.7(12)
F25B C30 F27B 120.1(12)
F26B C30 F27A 126.2(13)
F25B C30 F27A 103.8(11)
F25B C30 F26A 113.3(12)
F27B C30 F26A 82.5(10)
F27A C30 F26A 99.6(11)
F26B C30 F25A 112.4(12)
F27B C30 F25A 99.7(10)
F27A C30 F25A 80.8(9)
F26A C30 F25A 133.2(11)
F26B C30 C31 112.2(10)
F25B C30 C31 115.6(11)
F27B C30 C31 108.3(11)
F27A C30 C31 110.2(11)
F26A C30 C31 112.7(9)
F25A C30 C31 110.8(9)
C23 C24 C19 113.9(6)
C35 C37 C41 112.7(6)
O5 C9 C8 127.9(8)
O5 C9 C10 112.5(7)
C8 C9 C10 119.5(7)
C9 C8 C7 122.2(7)
F22A C29 F23A 118.9(12)
F22A C29 F24B 71.5(9)
F23A C29 F24B 125.5(11)
F22A C29 F23B 130.9(11)
F24B C29 F23B 101.3(10)
F23A C29 F22B 81.5(10)
F24B C29 F22B 109.1(10)
F23B C29 F22B 104.5(11)
F22A C29 F24A 102.3(10)
F23A C29 F24A 101.6(10)
F23B C29 F24A 73.6(9)
F22B C29 F24A 132.3(10)
F22A C29 C28 112.8(9)
F23A C29 C28 109.7(9)
F24B C29 C28 113.6(10)
F23B C29 C28 114.2(9)
F22B C29 C28 113.1(9)
F24A C29 C28 110.5(9)
C35 C36 C40 113.4(7)
F42 C49 F41 107.0(7)
F42 C49 F40 107.6(7)
F41 C49 F40 107.0(7)
F42 C49 C50 111.9(7)
F41 C49 C50 109.6(7)
F40 C49 C50 113.4(7)
N8 C41 C37 108.8(6)
N8 C41 C43 106.7(6)
C37 C41 C43 110.4(7)
N8 C41 C42 108.4(7)
C37 C41 C42 113.0(6)
C43 C41 C42 109.3(7)
F37 C53 F39 110.9(9)
F37 C53 F38 106.1(10)
F39 C53 F38 103.7(8)
F37 C53 C52 110.5(8)
F39 C53 C52 114.5(9)
F38 C53 C52 110.7(8)
F5 C5 F6 106.4(9)
F5 C5 F4 109.3(8)
F6 C5 F4 105.5(9)
F5 C5 C4 111.2(8)
F6 C5 C4 111.4(8)
F4 C5 C4 112.8(7)
C50 C51 C52 121.8(8)
O10 C31 C32 127.7(8)
O10 C31 C30 114.0(8)
C32 C31 C30 118.2(8)
N7 N6 N5 174.7(9)
N3 N2 C23 115.6(7)
N4 N3 N2 174.7(9)
F1 C1 F3 107.5(7)
F1 C1 F2 105.9(8)
F3 C1 F2 107.6(8)
F1 C1 C2 111.5(7)
F3 C1 C2 114.9(8)
F2 C1 C2 109.0(7)
F43 C58 F45 111.3(10)
F43 C58 F44 105.1(9)
F45 C58 F44 105.7(8)
F43 C58 C57 111.8(8)
F45 C58 C57 113.5(8)
F44 C58 C57 108.7(8)
F30B C34 F28B 122.0(11)
F30B C34 F29B 113.6(10)
F28B C34 F29B 73.3(9)
F28B C34 F30A 102.4(10)
F29B C34 F30A 135.3(10)
F30B C34 F29A 66.0(9)
F28B C34 F29A 113.1(10)
F29B C34 F29A 51.0(7)
F30A C34 F29A 95.3(10)
F30B C34 F28A 107.2(10)
F29B C34 F28A 103.7(10)
F30A C34 F28A 79.5(9)
F29A C34 F28A 135.5(9)
F30B C34 C33 113.0(10)
F28B C34 C33 118.2(10)
F29B C34 C33 109.0(8)
F30A C34 C33 111.6(8)
F29A C34 C33 113.2(8)
F28A C34 C33 109.7(9)
N5 C35 C37 111.8(7)
N5 C35 C36 112.8(7)
C37 C35 C36 108.8(7)
F16 C11 F17 106.1(8)
F16 C11 F18 107.2(7)
F17 C11 F18 107.1(7)
F16 C11 C12 110.2(7)
F17 C11 C12 111.7(7)
F18 C11 C12 114.2(7)
C2 C3 C4 122.2(8)
F14 C15 F15 103.8(8)
F14 C15 F13 105.9(9)
F15 C15 F13 108.4(9)
F14 C15 C14 113.2(8)
F15 C15 C14 111.1(8)
F13 C15 C14 113.8(7)
F31 C48 F33 108.0(7)
F31 C48 F32 107.5(8)
F33 C48 F32 106.5(8)
F31 C48 C47 113.9(8)
F33 C48 C47 109.2(7)
F32 C48 C47 111.4(7)
F10 C10 F12 108.5(9)
F10 C10 F11 107.7(8)
F12 C10 F11 106.9(8)
F10 C10 C9 113.0(8)
F12 C10 C9 111.1(7)
F11 C10 C9 109.4(8)
C47 C46 C45 120.7(7)
F47B C54 F48B 84.0(11)
F48B C54 F47A 118.9(11)
F47B C54 F46B 108.8(12)
F48B C54 F46B 123.5(13)
F47A C54 F46B 75.4(11)
F47B C54 F48A 111.5(11)
F47A C54 F48A 134.6(11)
F46B C54 F48A 95.3(12)
F47B C54 F46A 123.9(13)
F48B C54 F46A 104.1(12)
F47A C54 F46A 96.7(12)
F48A C54 F46A 73.0(10)
F47B C54 C55 117.4(11)
F48B C54 C55 111.3(11)
F47A C54 C55 113.4(10)
F46B C54 C55 110.0(10)
F48A C54 C55 111.5(9)
F46A C54 C55 110.8(10)
O11 C26 C27 129.1(8)
O11 C26 C25 112.4(8)
C27 C26 C25 118.4(9)
C28 C27 C26 121.7(8)
F36 C44 F34 107.5(10)
F36 C44 F35 105.7(11)
F34 C44 F35 107.7(11)
F36 C44 C45 110.6(10)
F34 C44 C45 114.1(10)
F35 C44 C45 110.8(9)
F19 C25 F21 117.8(12)
F19 C25 F20 104.1(17)
F21 C25 F20 101.5(10)
F19 C25 C26 113.2(9)
F21 C25 C26 109.4(14)
F20 C25 C26 109.7(10)
C34 F28B F29B 54.7(8)
C34 F29B F28B 52.0(7)
C54 F46A F48A 52.8(9)
C54 F48A F46A 54.3(9)
C54 F47B F48B 48.0(8)
C54 F48B F47B 48.0(8)
C30 F25B F26B 46.4(8)
C30 F26B F25B 47.2(8)

loop_
_geom_bond_atom_site_label_1
_geom_bond_atom_site_label_2
_geom_bond_distance
Gd2 O13 2.288(5)
Gd2 O16 2.341(5)
Gd2 O14 2.352(5)
Gd2 O19 2.387(5)
Gd2 O20 2.391(6)
Gd2 O18 2.404(5)
Gd2 O17 2.409(5)
Gd2 O15 2.432(5)
Gd1 O4 2.321(5)
Gd1 O5 2.326(5)
Gd1 O7 2.353(4)
Gd1 O3 2.372(5)
Gd1 O8 2.386(5)
Gd1 O2 2.409(5)
Gd1 O1 2.410(5)
Gd1 O6 2.457(5)
Cu1 O11 1.916(5)
Cu1 O9 1.936(5)
Cu1 O10 1.939(5)
Cu1 O12 1.945(5)
Cu1 N5 2.478(7)
O12 C28 1.276(9)
O9 C33 1.249(10)
O15 C47 1.253(9)
O17 C50 1.263(9)
O2 C4 1.250(9)
O19 C55 1.250(9)
O6 C7 1.256(9)
O4 C14 1.259(9)
O7 N1 1.298(7)
O5 C9 1.262(9)
O3 C12 1.236(9)
O10 C31 1.238(10)
O13 N8 1.319(8)
O1 C2 1.252(9)
O16 C52 1.231(9)
O11 C26 1.236(10)
O18 C57 1.234(9)
O14 C45 1.242(10)
N1 C18 1.484(9)
N1 C19 1.502(9)
N8 C41 1.514(10)
N8 C40 1.520(10)
C18 C17 1.522(10)
C18 C16 1.533(11)
C18 C22 1.537(9)
C56 C55 1.406(11)
C56 C57 1.407(12)
C14 C13 1.384(11)
C14 C15 1.516(12)
N5 N6 1.238(9)
N5 C35 1.497(10)
C33 C32 1.375(12)
C33 C34 1.519(11)
C21 C19 1.533(11)
C19 C24 1.523(9)
C19 C20 1.533(11)
C55 C54 1.493(13)
C57 C58 1.538(12)
C13 C12 1.397(11)
C12 C11 1.525(10)
C7 C8 1.390(12)
C7 C6 1.522(12)
C45 C46 1.380(13)
C45 C44 1.543(12)
C6 F8B 1.238(19)
C6 F7A 1.303(16)
C6 F9A 1.34(2)
C6 F9B 1.36(2)
C6 F7B 1.390(16)
C6 F8A 1.456(18)
C47 C46 1.374(12)
C47 C48 1.535(12)
F41 C49 1.332(10)
F42 C49 1.330(10)
F6 C5 1.327(12)
C40 C38 1.512(13)
C40 C39 1.522(14)
C40 C36 1.532(11)
C22 C23 1.515(10)
C28 C27 1.358(12)
C28 C29 1.512(12)
C50 C51 1.382(12)
C50 C49 1.521(11)
F39 C53 1.314(11)
C4 C3 1.397(11)
C4 C5 1.532(12)
F38 C53 1.343(12)
F4 C5 1.327(11)
F5 C5 1.307(11)
C52 C51 1.396(12)
C52 C53 1.538(12)
C32 C31 1.406(12)
C23 N2 1.495(9)
C23 C24 1.497(10)
C42 C41 1.537(11)
C2 C3 1.366(12)
C2 C1 1.531(11)
F37 C53 1.290(11)
C30 F26B 1.236(17)
C30 F25B 1.254(18)
C30 F27B 1.36(2)
C30 F27A 1.36(2)
C30 F26A 1.396(17)
C30 F25A 1.409(18)
C30 C31 1.527(12)
C37 C35 1.504(11)
C37 C41 1.522(10)
C9 C8 1.365(11)
C9 C10 1.541(12)
C29 F22A 1.271(14)
C29 F23A 1.302(18)
C29 F24B 1.305(16)
C29 F23B 1.337(17)
C29 F22B 1.362(16)
C29 F24A 1.426(16)
C36 C35 1.513(13)
C49 F40 1.338(9)
C41 C43 1.528(11)
F1 C1 1.315(11)
F31 C48 1.322(10)
F32 C48 1.332(11)
F18 C11 1.323(10)
F33 C48 1.330(11)
F3 C1 1.317(10)
F17 C11 1.315(10)
N6 N7 1.131(9)
F14 C15 1.309(11)
N2 N3 1.231(10)
N3 N4 1.124(10)
F16 C11 1.313(10)
F43 C58 1.271(12)
F45 C58 1.308(10)
F2 C1 1.332(11)
F11 C10 1.317(12)
F10 C10 1.303(10)
F13 C15 1.329(10)
F44 C58 1.334(12)
F12 C10 1.312(11)
F15 C15 1.314(12)
F35 C44 1.316(14)
F21 C25 1.296(17)
C34 F30B 1.239(16)
C34 F28B 1.274(16)
C34 F29B 1.321(14)
C34 F30A 1.374(16)
C34 F29A 1.375(14)
C34 F28A 1.418(16)
F34 C44 1.311(12)
F36 C44 1.305(14)
C54 F47B 1.269(16)
C54 F48B 1.270(18)
C54 F47A 1.339(16)
C54 F46B 1.37(2)
C54 F48A 1.381(18)
C54 F46A 1.41(2)
C26 C27 1.383(13)
C26 C25 1.588(15)
F20 C25 1.343(17)
F19 C25 1.248(16)
F28B F29B 1.549(17)
F46A F48A 1.66(2)
F47B F48B 1.70(2)
F25B F26B 1.70(2)
